data_9000739
loop_
_publ_author_name
'Keegan, T. D.'
'Araki, T.'
'Moore, P. B.'

_publ_section_title
;
 Senegalite, Al2(OH)3(H2O)(PO4), a novel structure type
;
_journal_name_full 'American Mineralogist'
_journal_page_first 1243
_journal_page_last 1247
_journal_volume 64
_journal_year 1979
_chemical_formula_sum 'Al2 H5 O8 P'
_chemical_name_mineral Senegalite
_space_group_IT_number 33
_symmetry_space_group_name_Hall 'P -2bc 2a'
_symmetry_space_group_name_H-M 'P 21 n b'
_cell_angle_alpha 90
_cell_angle_beta 90
_cell_angle_gamma 90
_cell_formula_units_Z 4
_cell_length_a 7.675
_cell_length_b 9.711
_cell_length_c 7.635
_cell_volume 569.051
_database_code_amcsd 0000752
_exptl_crystal_density_diffrn 2.544
_cod_original_formula_sum 'Al2 P O8 H5'
_cod_database_code 9000739

loop_
_space_group_symop_operation_xyz
x,y,z
x,1/2+y,1/2-z
1/2+x,1/2-y,1/2+z
1/2+x,-y,-z

loop_
_atom_site_aniso_label
_atom_site_aniso_U_11
_atom_site_aniso_U_22
_atom_site_aniso_U_33
_atom_site_aniso_U_12
_atom_site_aniso_U_13
_atom_site_aniso_U_23
Al(1) 0.00716 0.00554 0.00827 0.00038 -0.00089 0.00000
Al(2) 0.00657 0.00645 0.00827 0.00038 -0.00089 -0.00038
P 0.00668 0.00530 0.00794 0.00038 -0.00059 0.00000
O(1) 0.00627 0.00812 0.01920 -0.00038 -0.00237 0.00150
O(2) 0.01194 0.00812 0.01358 -0.00038 -0.00237 0.00376
O(3) 0.01134 0.00717 0.01388 -0.00227 0.00267 -0.00113
O(4) 0.01701 0.01338 0.01181 0.00302 0.00208 -0.00413
O-H(1) 0.00776 0.01290 0.01270 0.00264 -0.00059 0.00451
O-H(2) 0.00716 0.00860 0.01181 -0.00113 -0.00119 0.00150
O-H(3) 0.00925 0.00717 0.01122 0.00189 -0.00178 -0.00188
Wat 0.01283 0.01003 0.01772 0.00151 0.00356 0.00038

loop_
_atom_site_label
_atom_site_fract_x
_atom_site_fract_y
_atom_site_fract_z
_atom_site_type_symbol
_atom_site_attached_hydrogens
Al(1) 0.50000 0.19887 0.52290 Al 0
Al(2) 0.88320 0.34948 0.66200 Al 0
P 0.51930 0.48252 0.68687 P 0
O(1) 0.71790 0.48180 0.72060 O 0
O(2) 0.43110 0.56150 0.83750 O 0
O(3) 0.44650 0.33490 0.68820 O 0
O(4) 0.48450 0.55020 0.51160 O 0
O-H(1) 0.72550 0.25520 0.51340 O 0
O-H(2) 0.04230 0.42540 0.82940 O 0
O-H(3) 0.83100 0.24520 0.86980 O 0
Wat 0.05210 0.20180 0.60500 O 2

loop_
_cod_changelog_entry_id
_cod_changelog_entry_author
_cod_changelog_entry_date
_cod_changelog_entry_text
1
;cod-tools version 3.8.0
Id: cif_guess_AMCSD_atom_types 9581 2023-05-17 12:35:41Z saulius
;
2023-05-18T11:36:28+03:00
;Derived atom types and hydrogen counts
from atom names that follow the AMCSD naming convention
(Wat == water, O-H == hydroxyl).
;
2
;cod-tools version 3.10.1
Id: cif_fix_AMCSD_aniso_labels 10200 2024-08-01 14:09:44Z saulius
;
2024-08-02T12:19:47+03:00
;Changed the following '_atom_site_aniso_label' values:
'OH(1)' -> 'O-H(1)'
'OH(2)' -> 'O-H(2)'
'OH(3)' -> 'O-H(3)'
;

loop_
_cod_related_entry_id
_cod_related_entry_database
_cod_related_entry_code
1 AMCSD 0000752
